data_7031383
loop_
_publ_author_name
'George, Sheby Mary'
'Kim, Hyo-Suk'
'Lah, Myoung Soo'
'Park, Bo Keun'
'Kim, Chang Gyoun'
'Chung, Taek-Mo'

_publ_section_title
;
 Synthesis of new heteroleptic strontium complexes.
;
_journal_issue 38
_journal_name_full 'Dalton transactions (Cambridge, England : 2003)'
_journal_page_first 14461
_journal_page_last 14469
_journal_paper_doi 10.1039/c4dt00689e
_journal_volume 43
_journal_year 2014
_chemical_formula_sum 'C52 H106 N6 O6 Sr2'
_chemical_formula_weight 1086.67
_chemical_name_systematic
; 
 ? 
;
_space_group_IT_number 14
_symmetry_cell_setting monoclinic
_symmetry_space_group_name_Hall '-P 2yn'
_symmetry_space_group_name_H-M 'P 1 21/n 1'
_atom_sites_solution_hydrogens geom
_atom_sites_solution_primary direct
_atom_sites_solution_secondary difmap
_audit_creation_method SHELXL-97
_cell_angle_alpha 90.00
_cell_angle_beta 99.99(3)
_cell_angle_gamma 90.00
_cell_formula_units_Z 2
_cell_length_a 12.915(3)
_cell_length_b 14.502(3)
_cell_length_c 16.512(3)
_cell_measurement_reflns_used 18474
_cell_measurement_temperature 173(2)
_cell_measurement_theta_max 27.49
_cell_measurement_theta_min 3.07
_cell_volume 3045.7(11)
_computing_cell_refinement 'Rigaku Rapid Auto'
_computing_data_collection 'Rigaku Rapid Auto'
_computing_data_reduction 'Rigaku Rapid Auto'
_computing_molecular_graphics 'Diamond 3'
_computing_publication_material WinGX
_computing_structure_refinement 'Bruker SHELXTL'
_computing_structure_solution 'Bruker SHELXTL'
_diffrn_ambient_temperature 173(2)
_diffrn_measured_fraction_theta_full 0.992
_diffrn_measured_fraction_theta_max 0.992
_diffrn_measurement_device_type 'imaging plate'
_diffrn_measurement_method 'omega scans'
_diffrn_radiation_monochromator graphite
_diffrn_radiation_source 'fine-focus sealed tube'
_diffrn_radiation_type MoK\a
_diffrn_radiation_wavelength 0.71073
_diffrn_reflns_av_R_equivalents 0.0544
_diffrn_reflns_av_sigmaI/netI 0.0477
_diffrn_reflns_limit_h_max 16
_diffrn_reflns_limit_h_min -16
_diffrn_reflns_limit_k_max 18
_diffrn_reflns_limit_k_min -18
_diffrn_reflns_limit_l_max 21
_diffrn_reflns_limit_l_min -21
_diffrn_reflns_number 29024
_diffrn_reflns_theta_full 27.49
_diffrn_reflns_theta_max 27.49
_diffrn_reflns_theta_min 3.07
_exptl_absorpt_coefficient_mu 1.798
_exptl_absorpt_correction_T_max 0.6621
_exptl_absorpt_correction_T_min 0.5719
_exptl_absorpt_correction_type multi-scan
_exptl_absorpt_process_details 'Rigaku Rapid Auto'
_exptl_crystal_colour colorless
_exptl_crystal_density_diffrn 1.185
_exptl_crystal_density_method 'not measured'
_exptl_crystal_description block
_exptl_crystal_F_000 1168
_exptl_crystal_size_max 0.35
_exptl_crystal_size_mid 0.30
_exptl_crystal_size_min 0.25
_refine_diff_density_max 0.966
_refine_diff_density_min -1.219
_refine_diff_density_rms 0.118
_refine_ls_extinction_method none
_refine_ls_goodness_of_fit_ref 1.161
_refine_ls_hydrogen_treatment constr
_refine_ls_matrix_type full
_refine_ls_number_parameters 386
_refine_ls_number_reflns 6938
_refine_ls_number_restraints 18
_refine_ls_restrained_S_all 1.190
_refine_ls_R_factor_all 0.0882
_refine_ls_R_factor_gt 0.0434
_refine_ls_shift/su_max 0.001
_refine_ls_shift/su_mean 0.000
_refine_ls_structure_factor_coef Fsqd
_refine_ls_weighting_details 'calc w=1/[\s^2^(Fo^2^)+(0.0395P)^2^+5.9850P] where P=(Fo^2^+2Fc^2^)/3'
_refine_ls_weighting_scheme calc
_refine_ls_wR_factor_gt 0.0933
_refine_ls_wR_factor_ref 0.1429
_reflns_number_gt 4609
_reflns_number_total 6938
_reflns_threshold_expression >2sigma(I)
_cod_data_source_file c4dt00689e2.cif
_cod_data_source_block '[Sr(bdmadmaeh)(tmhd)]2'
_cod_depositor_comments
;
The following automatic conversions were performed:

'_symmetry_cell_setting' value 'Monoclinic' changed to 'monoclinic'
according to
/usr/data/users/saulius/crontab/automatic-downloads/rss-feeds/RSC/lib/dictionaries/cif_core.dic
dictionary named 'cif_core.dic' version 2.4.2 from
2011-04-26.

'_exptl_absorpt_correction_type' value 'Multi-scan'
changed to 'multi-scan' according to
/usr/data/users/saulius/crontab/automatic-downloads/rss-feeds/RSC/lib/dictionaries/cif_core.dic
dictionary named 'cif_core.dic' version 2.4.2 from 2011-04-26.

Automatic conversion script
Id: cif_fix_values 2281 2013-09-26 08:29:07Z andrius 

 Adding full bibliography for 7031381--7031385.cif.
;
_cod_original_cell_volume 3045.8(11)
_cod_original_sg_symbol_H-M P2(1)/n
_cod_database_code 7031383

loop_
_symmetry_equiv_pos_as_xyz
'x, y, z'
'-x+1/2, y+1/2, -z+1/2'
'-x, -y, -z'
'x-1/2, -y-1/2, z-1/2'

loop_
_atom_site_label
_atom_site_type_symbol
_atom_site_fract_x
_atom_site_fract_y
_atom_site_fract_z
_atom_site_U_iso_or_equiv
_atom_site_adp_type
_atom_site_occupancy
_atom_site_symmetry_multiplicity
_atom_site_calc_flag
_atom_site_refinement_flags
_atom_site_disorder_assembly
_atom_site_disorder_group
Sr1 Sr 0.49071(3) 0.37742(3) 0.03202(2) 0.03420(13) Uani 1 1 d . . .
O1 O 0.4900(2) 0.2586(2) 0.13702(17) 0.0407(7) Uani 1 1 d . . .
O2 O 0.3115(2) 0.3616(2) 0.06152(16) 0.0388(6) Uani 1 1 d . . .
C1 C 0.4267(3) 0.2330(3) 0.1837(2) 0.0369(9) Uani 1 1 d . . .
C2 C 0.3206(3) 0.2588(3) 0.1729(2) 0.0384(9) Uani 1 1 d . . .
H2 H 0.2801 0.2334 0.2102 0.046 Uiso 1 1 calc R . .
C3 C 0.2687(3) 0.3182(3) 0.1126(2) 0.0336(8) Uani 1 1 d . . .
C4 C 0.4741(3) 0.1687(3) 0.2545(3) 0.0463(10) Uani 1 1 d . . .
C5 C 0.5751(4) 0.2133(4) 0.3005(3) 0.0575(13) Uani 1 1 d . . .
H5A H 0.6233 0.2251 0.2619 0.086 Uiso 1 1 calc R . .
H5B H 0.6087 0.1717 0.3440 0.086 Uiso 1 1 calc R . .
H5C H 0.5578 0.2717 0.3250 0.086 Uiso 1 1 calc R . .
C6 C 0.4022(4) 0.1499(4) 0.3177(3) 0.0691(16) Uani 1 1 d . . .
H6A H 0.3810 0.2085 0.3393 0.104 Uiso 1 1 calc R . .
H6B H 0.4402 0.1127 0.3629 0.104 Uiso 1 1 calc R . .
H6C H 0.3396 0.1163 0.2911 0.104 Uiso 1 1 calc R . .
C7 C 0.5021(5) 0.0778(4) 0.2168(4) 0.0802(18) Uani 1 1 d . . .
H7A H 0.4381 0.0492 0.1866 0.120 Uiso 1 1 calc R . .
H7B H 0.5348 0.0361 0.2606 0.120 Uiso 1 1 calc R . .
H7C H 0.5513 0.0896 0.1790 0.120 Uiso 1 1 calc R . .
C8 C 0.1480(3) 0.3307(3) 0.1055(2) 0.0371(9) Uani 1 1 d . . .
C9 C 0.0958(4) 0.2512(4) 0.0555(4) 0.0819(19) Uani 1 1 d . . .
H9A H 0.0194 0.2602 0.0453 0.123 Uiso 1 1 calc R . .
H9B H 0.1130 0.1935 0.0857 0.123 Uiso 1 1 calc R . .
H9C H 0.1210 0.2482 0.0029 0.123 Uiso 1 1 calc R . .
C10 C 0.1134(4) 0.4183(4) 0.0587(4) 0.0789(19) Uani 1 1 d . . .
H10A H 0.1352 0.4163 0.0048 0.118 Uiso 1 1 calc R . .
H10B H 0.1458 0.4716 0.0897 0.118 Uiso 1 1 calc R . .
H10C H 0.0367 0.4237 0.0513 0.118 Uiso 1 1 calc R . .
C11 C 0.1133(4) 0.3350(7) 0.1884(4) 0.106(3) Uani 1 1 d . . .
H11A H 0.0382 0.3496 0.1807 0.160 Uiso 1 1 calc R . .
H11B H 0.1534 0.3828 0.2222 0.160 Uiso 1 1 calc R . .
H11C H 0.1259 0.2752 0.2160 0.160 Uiso 1 1 calc R . .
O3 O 0.5337(2) 0.5317(2) 0.09062(15) 0.0388(6) Uani 1 1 d . . .
N1 N 0.7077(3) 0.3511(3) 0.0612(2) 0.0512(10) Uani 1 1 d D . .
N2 N 0.5571(3) 0.7625(3) 0.0826(3) 0.0662(12) Uani 1 1 d D . .
N3 N 0.3670(3) 0.4939(3) 0.4182(2) 0.0524(10) Uani 1 1 d . . .
C12 C 0.5591(3) 0.5440(3) 0.1761(2) 0.0476(11) Uani 1 1 d D . .
C131 C 0.6385(7) 0.4593(7) 0.2066(5) 0.044(2) Uani 0.549(9) 1 d PD A 1
H13A H 0.6495 0.4577 0.2675 0.053 Uiso 0.549(9) 1 calc PR A 1
H13B H 0.6026 0.4012 0.1866 0.053 Uiso 0.549(9) 1 calc PR A 1
C141 C 0.7439(10) 0.4595(11) 0.1814(11) 0.087(5) Uani 0.549(9) 1 d PD A 1
H14A H 0.7668 0.5247 0.1816 0.104 Uiso 0.549(9) 1 calc PR A 1
H14B H 0.7927 0.4280 0.2256 0.104 Uiso 0.549(9) 1 calc PR A 1
C151 C 0.7605(14) 0.4225(19) 0.1092(14) 0.221(18) Uani 0.549(9) 1 d PD A 1
H15A H 0.8351 0.4031 0.1199 0.265 Uiso 0.549(9) 1 calc PR A 1
H15B H 0.7571 0.4757 0.0712 0.265 Uiso 0.549(9) 1 calc PR A 1
C161 C 0.736(2) 0.256(2) 0.0892(18) 0.158(13) Uani 0.549(9) 1 d P A 1
H16A H 0.8127 0.2486 0.0952 0.237 Uiso 0.549(9) 1 calc PR A 1
H16B H 0.7011 0.2123 0.0487 0.237 Uiso 0.549(9) 1 calc PR A 1
H16C H 0.7144 0.2457 0.1423 0.237 Uiso 0.549(9) 1 calc PR A 1
C132 C 0.6678(8) 0.5264(8) 0.2195(6) 0.049(3) Uani 0.451(9) 1 d PD A 2
H13C H 0.6706 0.5291 0.2798 0.059 Uiso 0.451(9) 1 calc PR A 2
H13D H 0.7164 0.5733 0.2040 0.059 Uiso 0.451(9) 1 calc PR A 2
C142 C 0.6990(14) 0.4308(8) 0.1943(7) 0.062(5) Uani 0.451(9) 1 d PD A 2
H14C H 0.6368 0.3897 0.1865 0.074 Uiso 0.451(9) 1 calc PR A 2
H14D H 0.7525 0.4044 0.2384 0.074 Uiso 0.451(9) 1 calc PR A 2
C152 C 0.7443(10) 0.4363(7) 0.1127(8) 0.046(4) Uani 0.451(9) 1 d PD A 2
H15C H 0.7188 0.4929 0.0821 0.055 Uiso 0.451(9) 1 calc PR A 2
H15D H 0.8220 0.4384 0.1250 0.055 Uiso 0.451(9) 1 calc PR A 2
C162 C 0.7518(14) 0.2699(10) 0.1029(13) 0.037(3) Uani 0.451(9) 1 d P A 2
H16D H 0.8287 0.2732 0.1108 0.056 Uiso 0.451(9) 1 calc PR A 2
H16E H 0.7274 0.2154 0.0699 0.056 Uiso 0.451(9) 1 calc PR A 2
H16F H 0.7295 0.2655 0.1566 0.056 Uiso 0.451(9) 1 calc PR A 2
C17 C 0.7396(4) 0.3623(4) -0.0181(3) 0.0701(16) Uani 1 1 d . A .
H17A H 0.8165 0.3611 -0.0112 0.105 Uiso 1 1 calc R . .
H17B H 0.7135 0.4214 -0.0422 0.105 Uiso 1 1 calc R . .
H17C H 0.7103 0.3119 -0.0546 0.105 Uiso 1 1 calc R . .
C181 C 0.6168(7) 0.6287(6) 0.1969(5) 0.047(2) Uani 0.549(9) 1 d PD A 1
H18A H 0.6791 0.6297 0.1694 0.057 Uiso 0.549(9) 1 calc PR A 1
H18B H 0.6420 0.6307 0.2570 0.057 Uiso 0.549(9) 1 calc PR A 1
C191 C 0.5485(9) 0.7156(7) 0.1706(5) 0.053(3) Uani 0.549(9) 1 d PD A 1
H19A H 0.5671 0.7631 0.2138 0.064 Uiso 0.549(9) 1 calc PR A 1
H19B H 0.4740 0.6988 0.1698 0.064 Uiso 0.549(9) 1 calc PR A 1
C201 C 0.6615(7) 0.7836(8) 0.0797(7) 0.058(3) Uani 0.549(9) 1 d PD A 1
H20A H 0.6893 0.8245 0.1256 0.087 Uiso 0.549(9) 1 calc PR A 1
H20B H 0.6657 0.8146 0.0276 0.087 Uiso 0.549(9) 1 calc PR A 1
H20C H 0.7030 0.7267 0.0838 0.087 Uiso 0.549(9) 1 calc PR A 1
C211 C 0.4736(13) 0.8306(12) 0.0620(11) 0.085(6) Uani 0.549(9) 1 d PD A 1
H21A H 0.4067 0.8039 0.0705 0.127 Uiso 0.549(9) 1 calc PR A 1
H21B H 0.4684 0.8488 0.0042 0.127 Uiso 0.549(9) 1 calc PR A 1
H21C H 0.4897 0.8849 0.0972 0.127 Uiso 0.549(9) 1 calc PR A 1
C182 C 0.5488(11) 0.6582(9) 0.1933(6) 0.056(4) Uani 0.451(9) 1 d PD A 2
H18C H 0.4739 0.6751 0.1763 0.067 Uiso 0.451(9) 1 calc PR A 2
H18D H 0.5662 0.6678 0.2535 0.067 Uiso 0.451(9) 1 calc PR A 2
C192 C 0.6127(10) 0.7263(7) 0.1538(7) 0.055(3) Uani 0.451(9) 1 d PD A 2
H19C H 0.6358 0.7769 0.1929 0.066 Uiso 0.451(9) 1 calc PR A 2
H19D H 0.6764 0.6951 0.1414 0.066 Uiso 0.451(9) 1 calc PR A 2
C202 C 0.6364(10) 0.8277(9) 0.0435(8) 0.058(3) Uani 0.451(9) 1 d PD A 2
H20D H 0.6722 0.8697 0.0857 0.087 Uiso 0.451(9) 1 calc PR A 2
H20E H 0.5966 0.8636 -0.0018 0.087 Uiso 0.451(9) 1 calc PR A 2
H20F H 0.6886 0.7895 0.0226 0.087 Uiso 0.451(9) 1 calc PR A 2
C212 C 0.4920(14) 0.8405(11) 0.1010(12) 0.076(6) Uani 0.451(9) 1 d PD A 2
H21D H 0.4279 0.8171 0.1180 0.114 Uiso 0.451(9) 1 calc PR A 2
H21E H 0.4732 0.8789 0.0518 0.114 Uiso 0.451(9) 1 calc PR A 2
H21F H 0.5317 0.8776 0.1455 0.114 Uiso 0.451(9) 1 calc PR A 2
C23 C 0.4649(3) 0.5133(4) 0.2141(2) 0.0482(11) Uani 1 1 d . A .
H23A H 0.4043 0.5520 0.1896 0.058 Uiso 1 1 calc R . .
H23B H 0.4479 0.4492 0.1958 0.058 Uiso 1 1 calc R . .
C24 C 0.4707(4) 0.5156(4) 0.3061(3) 0.0497(11) Uani 1 1 d . . .
H24A H 0.4957 0.5770 0.3272 0.060 Uiso 1 1 calc R A .
H24B H 0.5223 0.4691 0.3318 0.060 Uiso 1 1 calc R . .
C25 C 0.3644(4) 0.4959(4) 0.3303(3) 0.0549(12) Uani 1 1 d . A .
H25A H 0.3138 0.5437 0.3058 0.066 Uiso 1 1 calc R . .
H25B H 0.3384 0.4356 0.3068 0.066 Uiso 1 1 calc R . .
C26 C 0.4148(5) 0.4089(4) 0.4543(3) 0.0685(15) Uani 1 1 d . . .
H26A H 0.3724 0.3561 0.4313 0.103 Uiso 1 1 calc R . .
H26B H 0.4182 0.4106 0.5140 0.103 Uiso 1 1 calc R . .
H26C H 0.4860 0.4031 0.4419 0.103 Uiso 1 1 calc R . .
C27 C 0.2635(5) 0.5043(5) 0.4376(4) 0.0802(18) Uani 1 1 d . . .
H27A H 0.2330 0.5626 0.4148 0.120 Uiso 1 1 calc R . .
H27B H 0.2678 0.5046 0.4974 0.120 Uiso 1 1 calc R . .
H27C H 0.2191 0.4529 0.4138 0.120 Uiso 1 1 calc R . .

loop_
_atom_site_aniso_label
_atom_site_aniso_U_11
_atom_site_aniso_U_22
_atom_site_aniso_U_33
_atom_site_aniso_U_23
_atom_site_aniso_U_13
_atom_site_aniso_U_12
Sr1 0.02680(19) 0.0446(2) 0.03266(19) 0.00520(17) 0.00925(13) 0.00228(15)
O1 0.0331(14) 0.0458(17) 0.0439(16) 0.0098(13) 0.0088(12) 0.0041(12)
O2 0.0289(13) 0.0513(18) 0.0372(15) 0.0090(13) 0.0088(11) 0.0027(12)
C1 0.039(2) 0.032(2) 0.039(2) 0.0018(17) 0.0059(17) -0.0029(16)
C2 0.034(2) 0.039(2) 0.043(2) 0.0088(18) 0.0103(17) -0.0039(17)
C3 0.0290(19) 0.037(2) 0.036(2) -0.0036(17) 0.0080(15) -0.0038(15)
C4 0.043(2) 0.046(3) 0.049(3) 0.015(2) 0.0043(19) -0.0005(19)
C5 0.048(3) 0.070(3) 0.049(3) 0.019(3) -0.007(2) -0.004(2)
C6 0.057(3) 0.083(4) 0.065(3) 0.038(3) 0.005(3) -0.012(3)
C7 0.105(5) 0.048(3) 0.078(4) 0.010(3) -0.011(3) 0.021(3)
C8 0.0274(19) 0.041(2) 0.043(2) 0.0000(18) 0.0087(16) -0.0032(16)
C9 0.038(3) 0.074(4) 0.129(6) -0.028(4) -0.002(3) -0.002(3)
C10 0.044(3) 0.059(3) 0.140(6) 0.025(4) 0.033(3) 0.015(2)
C11 0.042(3) 0.222(9) 0.060(4) 0.002(5) 0.022(3) 0.022(4)
O3 0.0391(15) 0.0509(17) 0.0256(13) 0.0072(12) 0.0031(11) 0.0012(13)
N1 0.0318(18) 0.074(3) 0.049(2) 0.001(2) 0.0099(16) 0.0048(18)
N2 0.052(2) 0.094(4) 0.053(2) -0.018(2) 0.010(2) 0.013(2)
N3 0.056(2) 0.054(2) 0.047(2) 0.0049(19) 0.0079(18) -0.0060(19)
C12 0.039(2) 0.072(3) 0.032(2) 0.010(2) 0.0042(17) -0.005(2)
C131 0.040(5) 0.041(6) 0.049(5) 0.001(4) -0.004(4) 0.003(4)
C141 0.060(8) 0.063(10) 0.140(14) -0.017(9) 0.025(8) -0.009(6)
C151 0.046(9) 0.41(4) 0.21(2) -0.23(3) 0.050(11) -0.083(15)
C161 0.084(14) 0.25(3) 0.16(2) 0.14(2) 0.071(14) 0.091(16)
C132 0.049(6) 0.056(8) 0.042(6) 0.003(5) 0.007(4) 0.001(5)
C142 0.085(13) 0.030(7) 0.055(8) 0.012(6) -0.030(8) 0.003(7)
C152 0.035(6) 0.028(5) 0.068(9) 0.015(6) -0.010(6) 0.017(5)
C162 0.027(6) 0.031(6) 0.051(7) -0.001(6) 0.001(5) 0.000(5)
C17 0.057(3) 0.090(4) 0.068(3) 0.015(3) 0.026(3) 0.007(3)
C181 0.036(5) 0.065(6) 0.039(4) -0.006(4) 0.002(4) 0.001(4)
C191 0.051(6) 0.060(7) 0.053(6) -0.033(5) 0.020(5) -0.015(6)
C201 0.064(6) 0.052(6) 0.057(6) -0.004(5) 0.009(5) -0.009(5)
C211 0.065(8) 0.077(9) 0.097(12) -0.027(9) -0.031(8) 0.017(7)
C182 0.067(9) 0.076(10) 0.023(5) -0.009(6) 0.003(5) -0.030(9)
C192 0.056(7) 0.047(7) 0.056(7) 0.001(5) -0.009(6) -0.013(5)
C202 0.079(8) 0.046(7) 0.051(7) 0.004(6) 0.015(6) 0.006(6)
C212 0.054(9) 0.061(11) 0.108(16) 0.045(11) -0.002(9) 0.016(8)
C23 0.048(2) 0.063(3) 0.033(2) -0.003(2) 0.0070(18) -0.007(2)
C24 0.048(2) 0.058(3) 0.044(2) -0.002(2) 0.011(2) -0.004(2)
C25 0.046(3) 0.065(3) 0.056(3) 0.007(2) 0.017(2) -0.006(2)
C26 0.087(4) 0.060(3) 0.059(3) 0.010(3) 0.012(3) 0.002(3)
C27 0.078(4) 0.097(5) 0.074(4) 0.014(4) 0.037(3) 0.004(3)

loop_
_atom_type_symbol
_atom_type_description
_atom_type_scat_dispersion_real
_atom_type_scat_dispersion_imag
_atom_type_scat_source
C C 0.0033 0.0016 'International Tables Vol C Tables 4.2.6.8 and 6.1.1.4'
H H 0.0000 0.0000 'International Tables Vol C Tables 4.2.6.8 and 6.1.1.4'
N N 0.0061 0.0033 'International Tables Vol C Tables 4.2.6.8 and 6.1.1.4'
O O 0.0106 0.0060 'International Tables Vol C Tables 4.2.6.8 and 6.1.1.4'
Sr Sr -1.5307 3.2498 'International Tables Vol C Tables 4.2.6.8 and 6.1.1.4'

loop_
_geom_angle_atom_site_label_1
_geom_angle_atom_site_label_2
_geom_angle_atom_site_label_3
_geom_angle
_geom_angle_site_symmetry_1
_geom_angle_site_symmetry_3
O3 Sr1 O1 166.60(10) 3_665 .
O3 Sr1 O2 103.26(9) 3_665 .
O1 Sr1 O2 70.97(9) . .
O3 Sr1 O3 79.61(9) 3_665 .
O1 Sr1 O3 112.95(9) . .
O2 Sr1 O3 99.36(9) . .
O3 Sr1 N2 81.01(12) 3_665 3_665
O1 Sr1 N2 86.61(12) . 3_665
O2 Sr1 N2 87.78(11) . 3_665
O3 Sr1 N2 160.41(12) . 3_665
O3 Sr1 N1 101.70(11) 3_665 .
O1 Sr1 N1 84.73(11) . .
O2 Sr1 N1 155.03(10) . .
O3 Sr1 N1 84.57(11) . .
N2 Sr1 N1 96.67(12) 3_665 .
O3 Sr1 C201 86.6(2) 3_665 3_665
O1 Sr1 C201 80.0(2) . 3_665
O2 Sr1 C201 64.27(17) . 3_665
O3 Sr1 C201 155.6(2) . 3_665
N2 Sr1 C201 23.53(17) 3_665 3_665
N1 Sr1 C201 118.1(2) . 3_665
O3 Sr1 Sr1 40.52(7) 3_665 3_665
O1 Sr1 Sr1 151.78(7) . 3_665
O2 Sr1 Sr1 104.74(7) . 3_665
O3 Sr1 Sr1 39.09(6) . 3_665
N2 Sr1 Sr1 121.47(10) 3_665 3_665
N1 Sr1 Sr1 93.87(9) . 3_665
C201 Sr1 Sr1 124.3(2) 3_665 3_665
C1 O1 Sr1 135.8(3) . .
C3 O2 Sr1 136.1(2) . .
O1 C1 C2 124.2(4) . .
O1 C1 C4 115.2(3) . .
C2 C1 C4 120.6(4) . .
C3 C2 C1 126.4(4) . .
O2 C3 C2 125.1(3) . .
O2 C3 C8 116.4(3) . .
C2 C3 C8 118.5(3) . .
C7 C4 C5 108.9(4) . .
C7 C4 C6 109.6(4) . .
C5 C4 C6 107.5(4) . .
C7 C4 C1 107.7(4) . .
C5 C4 C1 108.2(4) . .
C6 C4 C1 114.7(4) . .
C9 C8 C11 110.6(5) . .
C9 C8 C10 107.3(4) . .
C11 C8 C10 108.7(5) . .
C9 C8 C3 107.4(4) . .
C11 C8 C3 112.8(4) . .
C10 C8 C3 109.9(3) . .
C12 O3 Sr1 139.1(3) . 3_665
C12 O3 Sr1 120.5(3) . .
Sr1 O3 Sr1 100.39(9) 3_665 .
C151 N1 C162 102.8(15) . .
C151 N1 C17 103.9(11) . .
C162 N1 C17 112.1(9) . .
C151 N1 C161 116.0(16) . .
C162 N1 C161 13.2(15) . .
C17 N1 C161 107.0(12) . .
C151 N1 C152 10.9(11) . .
C162 N1 C152 109.8(7) . .
C17 N1 C152 107.7(6) . .
C161 N1 C152 122.8(13) . .
C151 N1 Sr1 111.8(9) . .
C162 N1 Sr1 120.0(8) . .
C17 N1 Sr1 105.2(3) . .
C161 N1 Sr1 111.8(10) . .
C152 N1 Sr1 100.9(5) . .
C192 N2 C201 75.3(7) . .
C192 N2 C211 135.8(10) . .
C201 N2 C211 121.6(11) . .
C192 N2 C212 110.6(9) . .
C201 N2 C212 115.4(10) . .
C211 N2 C212 26.2(8) . .
C192 N2 C202 107.1(8) . .
C201 N2 C202 33.8(5) . .
C211 N2 C202 90.2(11) . .
C212 N2 C202 93.3(10) . .
C192 N2 C191 35.0(6) . .
C201 N2 C191 109.9(7) . .
C211 N2 C191 109.3(10) . .
C212 N2 C191 90.4(8) . .
C202 N2 C191 138.7(7) . .
C192 N2 Sr1 109.0(6) . 3_665
C201 N2 Sr1 103.9(5) . 3_665
C211 N2 Sr1 105.6(6) . 3_665
C212 N2 Sr1 129.5(8) . 3_665
C202 N2 Sr1 103.7(5) . 3_665
C191 N2 Sr1 105.3(4) . 3_665
C27 N3 C25 111.2(4) . .
C27 N3 C26 110.0(4) . .
C25 N3 C26 111.2(4) . .
O3 C12 C181 111.5(5) . .
O3 C12 C132 120.1(5) . .
C181 C12 C132 68.1(6) . .
O3 C12 C23 108.2(3) . .
C181 C12 C23 124.2(5) . .
C132 C12 C23 120.3(5) . .
O3 C12 C131 104.0(5) . .
C181 C12 C131 107.3(5) . .
C132 C12 C131 39.3(5) . .
C23 C12 C131 99.0(4) . .
O3 C12 C182 106.4(5) . .
C181 C12 C182 34.9(5) . .
C132 C12 C182 100.5(7) . .
C23 C12 C182 97.1(5) . .
C131 C12 C182 138.9(6) . .
C141 C131 C12 118.0(9) . .
C151 C141 C131 122.4(14) . .
C141 C151 N1 130.6(17) . .
C12 C132 C142 107.3(10) . .
C132 C142 C152 110.2(10) . .
N1 C152 C142 108.2(9) . .
C12 C181 C191 112.2(8) . .
C181 C191 N2 117.7(7) . .
C192 C182 C12 120.3(10) . .
N2 C192 C182 112.1(10) . .
C24 C23 C12 120.2(4) . .
C23 C24 C25 111.7(4) . .
N3 C25 C24 113.7(4) . .

loop_
_geom_bond_atom_site_label_1
_geom_bond_atom_site_label_2
_geom_bond_distance
_geom_bond_site_symmetry_2
Sr1 O3 2.390(3) 3_665
Sr1 O1 2.445(3) .
Sr1 O2 2.457(3) .
Sr1 O3 2.463(3) .
Sr1 N2 2.771(4) 3_665
Sr1 N1 2.787(4) .
Sr1 C201 3.386(9) 3_665
Sr1 Sr1 3.7287(10) 3_665
O1 C1 1.272(5) .
O2 C3 1.255(4) .
C1 C2 1.402(5) .
C1 C4 1.537(6) .
C2 C3 1.397(5) .
C3 C8 1.552(5) .
C4 C7 1.529(7) .
C4 C5 1.534(6) .
C4 C6 1.536(7) .
C8 C9 1.509(7) .
C8 C11 1.513(7) .
C8 C10 1.514(7) .
O3 C12 1.403(5) .
O3 Sr1 2.390(3) 3_665
N1 C151 1.406(15) .
N1 C162 1.43(2) .
N1 C17 1.449(6) .
N1 C161 1.47(3) .
N1 C152 1.528(12) .
N2 C192 1.371(10) .
N2 C201 1.392(9) .
N2 C211 1.458(13) .
N2 C212 1.472(15) .
N2 C202 1.610(11) .
N2 C191 1.625(10) .
N2 Sr1 2.771(4) 3_665
N3 C27 1.436(7) .
N3 C25 1.446(6) .
N3 C26 1.458(6) .
C12 C181 1.448(9) .
C12 C132 1.483(10) .
C12 C23 1.529(6) .
C12 C131 1.623(10) .
C12 C182 1.690(13) .
C131 C141 1.492(13) .
C141 C151 1.357(16) .
C132 C142 1.522(14) .
C142 C152 1.561(15) .
C181 C191 1.556(12) .
C182 C192 1.507(13) .
C23 C24 1.509(6) .
C24 C25 1.523(6) .
